data_7711812
loop_
_publ_author_name
'Munasinghe, Hashini N.'
'Imer, Marcos R.'
'Szlag, Regina G.'
'Suescun, Leopoldo'
'Rabuffetti, Federico A.'

_publ_section_title
;
 Reactivity of bi- and monometallic trifluoroacetates towards amorphous
 SiO2
;
_journal_name_full 'Dalton Transactions'
_journal_paper_doi 10.1039/D2DT02822K
_journal_year 2022
_chemical_formula_moiety ' (Na 1+)4, (Mn 2+)3, F 1-, (C2 O2 F3 1-)9 '
_chemical_formula_sum 'C18 F28 Mn3 Na4 O18'
_chemical_formula_weight 1292.96
_space_group_crystal_system monoclinic
_space_group_IT_number 14
_space_group_name_Hall '-P 2yn'
_space_group_name_H-M_alt 'P 1 21/n 1'
_audit_creation_method SHELXL-2017/1
_audit_update_record
;
2018-07-02 deposited with the CCDC.	2022-11-11 downloaded from the CCDC.
;
_cell_angle_alpha 90
_cell_angle_beta 108.246(6)
_cell_angle_gamma 90
_cell_formula_units_Z 4
_cell_length_a 15.7531(18)
_cell_length_b 12.4721(13)
_cell_length_c 20.867(2)
_cell_measurement_reflns_used 2007
_cell_measurement_temperature 100(2)
_cell_measurement_theta_max 29.28
_cell_measurement_theta_min 3.923
_cell_volume 3893.7(7)
_computing_structure_refinement 'SHELXL-2017/1 (Sheldrick, 2017)'
_diffrn_ambient_temperature 100(2)
_diffrn_detector_area_resol_mean 8.3333
_diffrn_measured_fraction_theta_full 1.000
_diffrn_measured_fraction_theta_max 0.991
_diffrn_measurement_device_type 'Bruker X8 APEX'
_diffrn_measurement_method '\w and \j scans'
_diffrn_radiation_type MoK\a
_diffrn_radiation_wavelength 0.71073
_diffrn_reflns_av_R_equivalents 0.0567
_diffrn_reflns_av_unetI/netI 0.0288
_diffrn_reflns_Laue_measured_fraction_full 1.000
_diffrn_reflns_Laue_measured_fraction_max 0.991
_diffrn_reflns_limit_h_max 22
_diffrn_reflns_limit_h_min -22
_diffrn_reflns_limit_k_max 17
_diffrn_reflns_limit_k_min -16
_diffrn_reflns_limit_l_max 29
_diffrn_reflns_limit_l_min -29
_diffrn_reflns_number 239117
_diffrn_reflns_point_group_measured_fraction_full 1.000
_diffrn_reflns_point_group_measured_fraction_max 0.991
_diffrn_reflns_theta_full 25.242
_diffrn_reflns_theta_max 30.782
_diffrn_reflns_theta_min 1.426
_diffrn_source 'sealed X-ray tube'
_exptl_absorpt_coefficient_mu 1.208
_exptl_absorpt_correction_T_max 0.68
_exptl_absorpt_correction_T_min 0.637
_exptl_absorpt_correction_type multi-scan
_exptl_absorpt_process_details 'SADABS (Bruker, 2013)'
_exptl_crystal_colour colourless
_exptl_crystal_density_diffrn 2.206
_exptl_crystal_description irregular
_exptl_crystal_F_000 2492
_exptl_crystal_size_max 0.421
_exptl_crystal_size_mid 0.379
_exptl_crystal_size_min 0.346
_refine_diff_density_max 0.694
_refine_diff_density_min -0.609
_refine_diff_density_rms 0.084
_refine_ls_extinction_method none
_refine_ls_goodness_of_fit_ref 1.042
_refine_ls_hydrogen_treatment undef
_refine_ls_matrix_type full
_refine_ls_number_parameters 705
_refine_ls_number_reflns 12053
_refine_ls_number_restraints 204
_refine_ls_restrained_S_all 1.059
_refine_ls_R_factor_all 0.0542
_refine_ls_R_factor_gt 0.0349
_refine_ls_shift/su_max 0.002
_refine_ls_shift/su_mean 0.000
_refine_ls_structure_factor_coef Fsqd
_refine_ls_weighting_details 'w=1/[\s^2^(Fo^2^)+(0.0306P)^2^+4.5239P] where P=(Fo^2^+2Fc^2^)/3'
_refine_ls_weighting_scheme calc
_refine_ls_wR_factor_gt 0.0757
_refine_ls_wR_factor_ref 0.0835
_reflns_Friedel_coverage 0.000
_reflns_number_gt 9311
_reflns_number_total 12053
_reflns_threshold_expression 'I > 2\s(I)'
_cod_data_source_file d2dt02822k2.cif
_cod_data_source_block Na4Mn3F(tfa)9
_cod_original_cell_volume 3893.7(8)
_cod_original_sg_symbol_H-M 'P 21/n'
_cod_database_code 7711812
_shelx_space_group_comment
;
The symmetry employed for this shelxl refinement is uniquely defined
by the following loop, which should always be used as a source of
symmetry information in preference to the above space-group names.
They are only intended as comments.
;
_shelx_estimated_absorpt_t_min 0.630
_shelx_estimated_absorpt_t_max 0.680

loop_
_space_group_symop_operation_xyz
'x, y, z'
'-x+1/2, y+1/2, -z+1/2'
'-x, -y, -z'
'x-1/2, -y-1/2, z-1/2'

loop_
_atom_site_label
_atom_site_type_symbol
_atom_site_fract_x
_atom_site_fract_y
_atom_site_fract_z
_atom_site_U_iso_or_equiv
_atom_site_adp_type
_atom_site_occupancy
_atom_site_site_symmetry_order
_atom_site_calc_flag
_atom_site_refinement_flags_posn
_atom_site_refinement_flags_adp
_atom_site_refinement_flags_occupancy
_atom_site_disorder_assembly
_atom_site_disorder_group
F1 F 0.62258(7) 0.44442(8) 0.35648(5) 0.0137(2) Uani 1 1 d . . . . .
Mn1 Mn 0.63509(2) 0.61541(2) 0.37578(2) 0.01325(6) Uani 1 1 d . . . . .
Mn2 Mn 0.63442(2) 0.32876(2) 0.43257(2) 0.01236(6) Uani 1 1 d . . . . .
Mn3 Mn 0.59855(2) 0.38570(2) 0.25877(2) 0.01377(6) Uani 1 1 d . . . . .
Na1 Na 0.74356(5) 0.80787(7) 0.30543(4) 0.01976(16) Uani 1 1 d . . . . .
Na2 Na 0.53421(5) 0.73368(7) 0.51495(5) 0.02555(18) Uani 1 1 d . . . . .
Na3 Na 0.37350(5) 0.37324(7) 0.16757(4) 0.02185(17) Uani 1 1 d . . . . .
Na4 Na 0.84982(5) 0.26200(7) 0.51460(4) 0.02098(17) Uani 1 1 d . . . . .
O1A O 0.65900(9) 0.78295(11) 0.37814(7) 0.0169(3) Uani 1 1 d . . . . .
O2A O 0.62092(11) 0.82241(12) 0.47023(8) 0.0267(3) Uani 1 1 d . . . . .
C1A C 0.64883(13) 0.84358(16) 0.42353(10) 0.0192(4) Uani 1 1 d . . . . .
C2A C 0.6751(2) 0.96125(19) 0.41834(14) 0.0376(6) Uani 1 1 d . . . . .
F1A F 0.71550(14) 0.97623(12) 0.37175(9) 0.0592(5) Uani 1 1 d . . . . .
F2A F 0.60568(17) 1.02404(14) 0.40313(15) 0.0869(8) Uani 1 1 d . . . . .
F3A F 0.73057(17) 0.99649(16) 0.47586(10) 0.0779(7) Uani 1 1 d . . . . .
O1B O 0.62016(9) 0.22883(11) 0.51212(6) 0.0163(3) Uani 1 1 d . . . . .
O2B O 0.76106(9) 0.19011(11) 0.57375(7) 0.0188(3) Uani 1 1 d . . . . .
C1B C 0.67920(12) 0.18728(15) 0.56052(9) 0.0150(3) Uani 1 1 d . . . . .
C2B C 0.64193(13) 0.12238(18) 0.60857(10) 0.0222(4) Uani 1 1 d . . . . .
F1B F 0.58241(11) 0.17752(14) 0.62740(9) 0.0518(5) Uani 1 1 d . . . . .
F2B F 0.70598(10) 0.09407(14) 0.66444(7) 0.0418(4) Uani 1 1 d . . . . .
F3B F 0.60288(13) 0.03404(13) 0.57951(8) 0.0534(5) Uani 1 1 d . . . . .
O1C O 0.60294(9) 0.34852(11) 0.16066(6) 0.0170(3) Uani 1 1 d . . . . .
O2C O 0.45929(9) 0.32310(12) 0.09995(7) 0.0220(3) Uani 1 1 d . . . . .
C1C C 0.53998(13) 0.32673(17) 0.10874(9) 0.0192(4) Uani 1 1 d . U . . .
C2C C 0.56745(15) 0.2958(2) 0.04706(11) 0.0255(5) Uani 0.888(3) 1 d D . P A 1
F1C F 0.54880(13) 0.37489(16) 0.00272(9) 0.0414(5) Uani 0.888(3) 1 d D . P A 1
F2C F 0.65292(12) 0.2718(2) 0.06213(10) 0.0483(7) Uani 0.888(3) 1 d D . P A 1
F3C F 0.52190(11) 0.20880(14) 0.01675(8) 0.0391(5) Uani 0.888(3) 1 d D . P A 1
C3C C 0.5754(8) 0.3674(11) 0.0450(7) 0.034(2) Uani 0.112(3) 1 d D U P A 2
F4C F 0.5873(10) 0.4703(10) 0.0360(7) 0.058(3) Uani 0.112(3) 1 d D U P A 2
F5C F 0.5179(10) 0.3271(15) -0.0096(8) 0.067(4) Uani 0.112(3) 1 d D U P A 2
F6C F 0.6544(9) 0.3199(12) 0.0520(9) 0.038(3) Uani 0.112(3) 1 d D U P A 2
O1D O 0.53042(9) 0.64380(11) 0.28226(7) 0.0196(3) Uani 1 1 d . . . . .
O2D O 0.49145(9) 0.49648(11) 0.21822(7) 0.0195(3) Uani 1 1 d . . . . .
C1D C 0.48214(12) 0.59096(16) 0.23562(9) 0.0170(4) Uani 1 1 d . . . . .
C2D C 0.39840(15) 0.6469(2) 0.18967(13) 0.0330(5) Uani 1 1 d . U . . .
F1D F 0.33214(10) 0.57721(14) 0.16538(10) 0.0536(5) Uani 1 1 d . U . . .
F2D F 0.41529(14) 0.68759(19) 0.13669(11) 0.0810(7) Uani 1 1 d . U . . .
F3D F 0.36831(13) 0.72207(17) 0.21945(12) 0.0830(8) Uani 1 1 d . U . . .
O1E O 0.73540(10) 0.58582(11) 0.47106(7) 0.0205(3) Uani 1 1 d . . . . .
O2E O 0.75057(9) 0.40955(11) 0.49415(7) 0.0185(3) Uani 1 1 d . . . . .
C1E C 0.77177(13) 0.50664(16) 0.50298(9) 0.0181(4) Uani 1 1 d . U . . .
C2E C 0.85577(16) 0.52545(18) 0.56324(12) 0.0312(5) Uani 0.881(5) 1 d D . P B 1
F1E F 0.89057(16) 0.61822(16) 0.56659(11) 0.0553(7) Uani 0.881(5) 1 d D . P B 1
F2E F 0.83907(16) 0.5095(3) 0.62058(9) 0.0812(12) Uani 0.881(5) 1 d D . P B 1
F3E F 0.91752(14) 0.4531(2) 0.56169(19) 0.0859(12) Uani 0.881(5) 1 d D . P B 1
C3E C 0.85577(16) 0.52545(18) 0.56324(12) 0.0312(5) Uani 0.119(5) 1 d D U P B 2
F4E F 0.8915(8) 0.4422(7) 0.5950(6) 0.033(2) Uani 0.119(5) 1 d D U P B 2
F5E F 0.8397(9) 0.5894(11) 0.6081(6) 0.057(4) Uani 0.119(5) 1 d D U P B 2
F6E F 0.9138(7) 0.5751(14) 0.5385(7) 0.063(4) Uani 0.119(5) 1 d D U P B 2
O1F O 0.73611(9) 0.23918(11) 0.40549(7) 0.0183(3) Uani 1 1 d . . . . .
O2F O 0.69581(9) 0.24996(12) 0.29257(7) 0.0204(3) Uani 1 1 d . . . . .
C1F C 0.74814(12) 0.23236(16) 0.34934(9) 0.0172(4) Uani 1 1 d . . . . .
C2F C 0.84376(14) 0.19987(18) 0.35256(10) 0.0235(4) Uani 1 1 d . . . . .
F1F F 0.86688(9) 0.23960(14) 0.30120(7) 0.0400(4) Uani 1 1 d . . . . .
F2F F 0.90258(9) 0.23774(18) 0.40745(7) 0.0557(5) Uani 1 1 d . . . . .
F3F F 0.85303(12) 0.09595(13) 0.35056(12) 0.0660(6) Uani 1 1 d . . . . .
O1G O 0.52961(9) 0.42497(11) 0.45376(7) 0.0172(3) Uani 1 1 d . . . . .
O2G O 0.52477(9) 0.59501(11) 0.41749(7) 0.0183(3) Uani 1 1 d . . . . .
C1G C 0.49187(12) 0.50714(15) 0.42415(9) 0.0152(3) Uani 1 1 d . . . . .
C2G C 0.39055(13) 0.49575(17) 0.38847(10) 0.0200(4) Uani 1 1 d . . . . .
F1G F 0.37801(9) 0.46711(12) 0.32420(6) 0.0331(3) Uani 1 1 d . . . . .
F2G F 0.35489(9) 0.41848(12) 0.41613(7) 0.0331(3) Uani 1 1 d . . . . .
F3G F 0.34538(8) 0.58432(11) 0.38830(7) 0.0322(3) Uani 1 1 d . . . . .
O1H O 0.73981(9) 0.61127(11) 0.32518(7) 0.0182(3) Uani 1 1 d . . . . .
O2H O 0.72833(9) 0.45879(13) 0.26616(7) 0.0244(3) Uani 1 1 d . . . . .
C1H C 0.76905(13) 0.53406(16) 0.30107(9) 0.0175(4) Uani 1 1 d . . . . .
C2H C 0.87137(14) 0.52582(18) 0.32056(13) 0.0290(5) Uani 1 1 d . . . . .
F1H F 0.91221(9) 0.61908(11) 0.33037(8) 0.0389(4) Uani 1 1 d . . . . .
F2H F 0.89979(11) 0.47064(16) 0.37757(11) 0.0650(6) Uani 1 1 d . . . . .
F3H F 0.89783(11) 0.47332(17) 0.27539(12) 0.0737(7) Uani 1 1 d . . . . .
O1I O 0.51612(9) 0.24374(11) 0.37192(7) 0.0191(3) Uani 1 1 d . . . . .
O2I O 0.48702(9) 0.28652(11) 0.26267(7) 0.0189(3) Uani 1 1 d . . . . .
C1I C 0.47055(12) 0.24497(15) 0.31180(9) 0.0170(4) Uani 1 1 d . . . . .
C2I C 0.38023(15) 0.1863(2) 0.29492(11) 0.0306(5) Uani 1 1 d . . . . .
F1I F 0.31989(10) 0.23245(16) 0.24230(8) 0.0552(5) Uani 1 1 d . . . . .
F2I F 0.38865(12) 0.08527(13) 0.27944(9) 0.0538(5) Uani 1 1 d . . . . .
F3I F 0.34743(9) 0.18764(14) 0.34580(8) 0.0443(4) Uani 1 1 d . . . . .

loop_
_atom_site_aniso_label
_atom_site_aniso_U_11
_atom_site_aniso_U_22
_atom_site_aniso_U_33
_atom_site_aniso_U_23
_atom_site_aniso_U_13
_atom_site_aniso_U_12
F1 0.0182(5) 0.0125(5) 0.0112(5) -0.0001(4) 0.0058(4) -0.0003(4)
Mn1 0.01632(13) 0.01159(13) 0.01369(12) 0.00014(10) 0.00735(10) -0.00093(10)
Mn2 0.01321(12) 0.01285(13) 0.01151(12) 0.00103(10) 0.00457(10) 0.00005(10)
Mn3 0.01245(12) 0.01828(14) 0.01103(12) -0.00254(10) 0.00433(10) -0.00052(11)
Na1 0.0199(4) 0.0230(4) 0.0191(4) 0.0011(3) 0.0101(3) -0.0037(3)
Na2 0.0217(4) 0.0241(4) 0.0354(5) 0.0092(4) 0.0155(4) 0.0003(3)
Na3 0.0173(4) 0.0297(5) 0.0172(4) -0.0050(3) 0.0035(3) -0.0029(3)
Na4 0.0183(4) 0.0266(4) 0.0174(4) 0.0060(3) 0.0047(3) 0.0038(3)
O1A 0.0201(6) 0.0137(6) 0.0191(6) -0.0017(5) 0.0095(5) -0.0018(5)
O2A 0.0345(8) 0.0255(8) 0.0286(8) -0.0024(6) 0.0221(7) -0.0056(7)
C1A 0.0202(9) 0.0163(9) 0.0232(9) -0.0016(7) 0.0102(8) -0.0020(7)
C2A 0.0640(17) 0.0195(11) 0.0457(14) -0.0103(10) 0.0406(14) -0.0122(11)
F1A 0.1117(15) 0.0266(8) 0.0710(11) -0.0136(8) 0.0744(12) -0.0293(9)
F2A 0.1116(18) 0.0230(9) 0.159(2) 0.0225(12) 0.0893(18) 0.0220(10)
F3A 0.1260(19) 0.0569(12) 0.0628(12) -0.0348(10) 0.0470(13) -0.0611(13)
O1B 0.0181(6) 0.0162(7) 0.0146(6) 0.0034(5) 0.0053(5) -0.0002(5)
O2B 0.0166(6) 0.0214(7) 0.0180(6) 0.0026(5) 0.0048(5) 0.0005(5)
C1B 0.0193(9) 0.0117(8) 0.0143(8) -0.0001(6) 0.0059(7) -0.0004(7)
C2B 0.0204(9) 0.0259(11) 0.0201(9) 0.0078(8) 0.0061(8) 0.0009(8)
F1B 0.0557(10) 0.0608(11) 0.0590(10) 0.0311(9) 0.0465(9) 0.0258(8)
F2B 0.0325(7) 0.0621(10) 0.0277(7) 0.0273(7) 0.0050(6) 0.0008(7)
F3B 0.0781(12) 0.0404(9) 0.0424(9) 0.0040(7) 0.0197(8) -0.0355(9)
O1C 0.0168(6) 0.0213(7) 0.0127(6) -0.0024(5) 0.0045(5) 0.0000(5)
O2C 0.0172(6) 0.0286(8) 0.0196(7) -0.0060(6) 0.0051(5) -0.0011(6)
C1C 0.0192(9) 0.0249(10) 0.0139(8) -0.0021(7) 0.0057(7) 0.0039(8)
C2C 0.0172(10) 0.0431(16) 0.0142(10) -0.0039(10) 0.0021(8) 0.0048(10)
F1C 0.0508(12) 0.0545(12) 0.0223(9) 0.0055(8) 0.0162(8) -0.0100(9)
F2C 0.0236(8) 0.0960(19) 0.0253(10) -0.0170(12) 0.0077(7) 0.0156(11)
F3C 0.0455(10) 0.0423(10) 0.0258(8) -0.0164(7) 0.0059(7) 0.0037(8)
C3C 0.031(4) 0.053(4) 0.024(4) 0.004(4) 0.018(3) 0.006(4)
F4C 0.069(7) 0.065(6) 0.051(7) 0.021(6) 0.036(6) 0.010(6)
F5C 0.056(7) 0.114(9) 0.027(5) -0.005(7) 0.010(5) -0.004(7)
F6C 0.032(5) 0.062(6) 0.031(5) 0.006(5) 0.025(4) 0.008(5)
O1D 0.0217(7) 0.0180(7) 0.0177(6) 0.0007(5) 0.0041(5) -0.0013(5)
O2D 0.0179(6) 0.0212(7) 0.0180(6) -0.0022(5) 0.0036(5) 0.0024(5)
C1D 0.0168(8) 0.0190(10) 0.0165(8) 0.0042(7) 0.0073(7) 0.0011(7)
C2D 0.0244(10) 0.0278(12) 0.0384(12) 0.0002(10) -0.0025(9) 0.0053(9)
F1D 0.0233(7) 0.0422(9) 0.0750(12) -0.0040(8) -0.0139(7) 0.0039(7)
F2D 0.0643(12) 0.0976(17) 0.0651(12) 0.0609(12) -0.0028(10) 0.0087(12)
F3D 0.0520(11) 0.0705(14) 0.0957(16) -0.0408(12) -0.0211(11) 0.0415(10)
O1E 0.0237(7) 0.0177(7) 0.0178(6) 0.0016(5) 0.0030(5) -0.0011(6)
O2E 0.0174(6) 0.0152(7) 0.0198(6) 0.0005(5) 0.0014(5) -0.0027(5)
C1E 0.0172(8) 0.0200(10) 0.0167(8) -0.0018(7) 0.0046(7) -0.0021(7)
C2E 0.0272(11) 0.0244(11) 0.0332(11) 0.0007(9) -0.0030(9) -0.0051(9)
F1E 0.0611(14) 0.0379(11) 0.0447(12) 0.0019(9) -0.0153(10) -0.0316(10)
F2E 0.0645(15) 0.146(3) 0.0199(9) 0.0149(13) -0.0057(9) -0.0476(17)
F3E 0.0256(11) 0.0782(18) 0.118(3) -0.0525(17) -0.0288(13) 0.0163(11)
C3E 0.0272(11) 0.0244(11) 0.0332(11) 0.0007(9) -0.0030(9) -0.0051(9)
F4E 0.028(3) 0.023(3) 0.035(3) 0.008(3) -0.011(3) -0.001(3)
F5E 0.071(7) 0.043(7) 0.034(6) -0.020(5) -0.018(5) -0.008(6)
F6E 0.028(5) 0.078(8) 0.060(7) 0.012(6) -0.019(5) -0.025(6)
O1F 0.0192(6) 0.0213(7) 0.0159(6) 0.0002(5) 0.0075(5) 0.0039(5)
O2F 0.0200(7) 0.0256(8) 0.0147(6) -0.0012(5) 0.0043(5) 0.0062(6)
C1F 0.0176(8) 0.0166(9) 0.0174(8) -0.0029(7) 0.0056(7) 0.0025(7)
C2F 0.0213(10) 0.0298(12) 0.0195(9) -0.0048(8) 0.0063(8) 0.0062(8)
F1F 0.0246(7) 0.0714(11) 0.0286(7) 0.0046(7) 0.0148(6) 0.0077(7)
F2F 0.0211(7) 0.1141(16) 0.0276(7) -0.0239(9) 0.0013(6) 0.0057(8)
F3F 0.0544(11) 0.0284(9) 0.1356(19) 0.0101(10) 0.0591(12) 0.0187(8)
O1G 0.0220(7) 0.0152(7) 0.0189(6) 0.0035(5) 0.0129(5) 0.0036(5)
O2G 0.0209(7) 0.0164(7) 0.0218(7) 0.0030(5) 0.0127(6) 0.0010(5)
C1G 0.0190(8) 0.0167(9) 0.0134(8) -0.0005(7) 0.0103(7) 0.0011(7)
C2G 0.0218(9) 0.0208(10) 0.0199(9) -0.0011(8) 0.0099(8) 0.0005(8)
F1G 0.0312(7) 0.0467(9) 0.0193(6) -0.0087(6) 0.0048(5) -0.0017(6)
F2G 0.0246(6) 0.0362(8) 0.0403(8) 0.0063(6) 0.0128(6) -0.0092(6)
F3G 0.0216(6) 0.0297(7) 0.0430(8) -0.0044(6) 0.0068(6) 0.0081(5)
O1H 0.0189(6) 0.0179(7) 0.0212(7) 0.0004(5) 0.0112(5) 0.0006(5)
O2H 0.0199(7) 0.0317(8) 0.0251(7) -0.0139(6) 0.0123(6) -0.0097(6)
C1H 0.0175(9) 0.0205(10) 0.0162(8) -0.0005(7) 0.0079(7) -0.0021(7)
C2H 0.0175(9) 0.0236(11) 0.0450(13) -0.0098(10) 0.0085(9) -0.0015(8)
F1H 0.0181(6) 0.0262(7) 0.0686(10) -0.0046(7) 0.0084(6) -0.0075(5)
F2H 0.0302(8) 0.0612(12) 0.0860(14) 0.0342(11) -0.0072(8) 0.0067(8)
F3H 0.0301(8) 0.0834(14) 0.1210(17) -0.0648(13) 0.0428(10) -0.0138(9)
O1I 0.0194(7) 0.0186(7) 0.0165(6) 0.0010(5) 0.0016(5) -0.0039(5)
O2I 0.0182(6) 0.0218(7) 0.0171(6) -0.0003(5) 0.0061(5) -0.0036(5)
C1I 0.0166(8) 0.0149(9) 0.0192(9) -0.0008(7) 0.0053(7) -0.0021(7)
C2I 0.0250(11) 0.0397(14) 0.0229(10) 0.0060(9) 0.0014(8) -0.0124(10)
F1I 0.0230(7) 0.0870(13) 0.0421(9) 0.0302(9) -0.0094(6) -0.0215(8)
F2I 0.0656(11) 0.0361(9) 0.0563(10) -0.0125(8) 0.0144(9) -0.0324(8)
F3I 0.0274(7) 0.0700(11) 0.0381(8) 0.0095(8) 0.0141(6) -0.0162(7)

loop_
_atom_type_symbol
_atom_type_description
_atom_type_scat_dispersion_real
_atom_type_scat_dispersion_imag
_atom_type_scat_source
C C 0.0033 0.0016 'International Tables Vol C Tables 4.2.6.8 and 6.1.1.4'
O O 0.0106 0.0060 'International Tables Vol C Tables 4.2.6.8 and 6.1.1.4'
F F 0.0171 0.0103 'International Tables Vol C Tables 4.2.6.8 and 6.1.1.4'
Na Na 0.0362 0.0249 'International Tables Vol C Tables 4.2.6.8 and 6.1.1.4'
Mn Mn 0.3368 0.7283 'International Tables Vol C Tables 4.2.6.8 and 6.1.1.4'

loop_
_geom_angle_atom_site_label_1
_geom_angle_atom_site_label_2
_geom_angle_atom_site_label_3
_geom_angle
_geom_angle_site_symmetry_1
_geom_angle_site_symmetry_3
_geom_angle_publ_flag
Mn3 F1 Mn2 116.21(5) . . ?
Mn3 F1 Mn1 120.33(5) . . ?
Mn2 F1 Mn1 123.46(5) . . ?
O1A Mn1 O1E 94.24(5) . . ?
O1A Mn1 O1D 86.51(5) . . ?
O1E Mn1 O1D 177.64(5) . . ?
O1A Mn1 F1 168.13(4) . . ?
O1E Mn1 F1 90.04(5) . . ?
O1D Mn1 F1 89.67(5) . . ?
O1A Mn1 O2G 105.23(5) . . ?
O1E Mn1 O2G 93.30(5) . . ?
O1D Mn1 O2G 84.35(5) . . ?
F1 Mn1 O2G 85.54(5) . . ?
O1A Mn1 O1H 83.16(5) . . ?
O1E Mn1 O1H 89.73(5) . . ?
O1D Mn1 O1H 92.57(5) . . ?
F1 Mn1 O1H 85.79(5) . . ?
O2G Mn1 O1H 170.81(5) . . ?
O1A Mn1 Na1 39.87(4) . . ?
O1E Mn1 Na1 100.98(4) . . ?
O1D Mn1 Na1 81.02(4) . . ?
F1 Mn1 Na1 128.37(3) . . ?
O2G Mn1 Na1 142.58(4) . . ?
O1H Mn1 Na1 44.60(4) . . ?
F1 Mn2 O2E 89.28(5) . . ?
F1 Mn2 O1B 167.05(5) . . ?
O2E Mn2 O1B 94.95(5) . . ?
F1 Mn2 O1F 93.13(5) . . ?
O2E Mn2 O1F 80.55(5) . . ?
O1B Mn2 O1F 99.63(5) . . ?
F1 Mn2 O1I 92.16(5) . . ?
O2E Mn2 O1I 178.55(5) . . ?
O1B Mn2 O1I 83.60(5) . . ?
O1F Mn2 O1I 99.53(5) . . ?
F1 Mn2 O1G 83.28(4) . . ?
O2E Mn2 O1G 100.25(5) . . ?
O1B Mn2 O1G 83.92(5) . . ?
O1F Mn2 O1G 176.30(5) . . ?
O1I Mn2 O1G 79.75(5) . . ?
F1 Mn2 Na2 121.70(3) . 3_666 ?
O2E Mn2 Na2 123.02(4) . 3_666 ?
O1B Mn2 Na2 46.26(4) . 3_666 ?
O1F Mn2 Na2 135.14(4) . 3_666 ?
O1I Mn2 Na2 55.95(4) . 3_666 ?
O1G Mn2 Na2 47.26(4) . 3_666 ?
F1 Mn2 Na4 112.73(3) . . ?
O2E Mn2 Na4 43.72(4) . . ?
O1B Mn2 Na4 78.30(4) . . ?
O1F Mn2 Na4 45.64(4) . . ?
O1I Mn2 Na4 135.58(4) . . ?
O1G Mn2 Na4 136.84(4) . . ?
Na2 Mn2 Na4 124.20(2) 3_666 . ?
F1 Mn3 O1C 165.71(5) . . ?
F1 Mn3 O2D 92.25(5) . . ?
O1C Mn3 O2D 91.11(5) . . ?
F1 Mn3 O2I 93.72(5) . . ?
O1C Mn3 O2I 100.53(5) . . ?
O2D Mn3 O2I 80.54(6) . . ?
F1 Mn3 O2H 84.59(5) . . ?
O1C Mn3 O2H 81.24(5) . . ?
O2D Mn3 O2H 111.14(6) . . ?
O2I Mn3 O2H 168.23(6) . . ?
F1 Mn3 O2F 93.47(5) . . ?
O1C Mn3 O2F 85.01(5) . . ?
O2D Mn3 O2F 171.07(5) . . ?
O2I Mn3 O2F 92.25(5) . . ?
O2H Mn3 O2F 76.26(6) . . ?
F1 Mn3 Na1 124.58(3) . 2_645 ?
O1C Mn3 Na1 44.87(4) . 2_645 ?
O2D Mn3 Na1 128.84(4) . 2_645 ?
O2I Mn3 Na1 124.48(4) . 2_645 ?
O2H Mn3 Na1 49.59(4) . 2_645 ?
O2F Mn3 Na1 51.81(4) . 2_645 ?
F1 Mn3 Na3 113.22(3) . . ?
O1C Mn3 Na3 78.28(4) . . ?
O2D Mn3 Na3 42.84(4) . . ?
O2I Mn3 Na3 45.06(4) . . ?
O2H Mn3 Na3 145.73(5) . . ?
O2F Mn3 Na3 128.30(4) . . ?
Na1 Mn3 Na3 122.20(2) 2_645 . ?
O1A Na1 O1C 125.15(6) . 2_655 ?
O1A Na1 O1H 73.33(5) . . ?
O1C Na1 O1H 103.76(6) 2_655 . ?
O1A Na1 F1F 98.82(5) . 2_655 ?
O1C Na1 F1F 134.66(5) 2_655 2_655 ?
O1H Na1 F1F 76.50(6) . 2_655 ?
O1A Na1 O2H 136.50(6) . 2_655 ?
O1C Na1 O2H 70.33(5) 2_655 2_655 ?
O1H Na1 O2H 148.11(6) . 2_655 ?
F1F Na1 O2H 85.97(6) 2_655 2_655 ?
O1A Na1 O2F 153.49(6) . 2_655 ?
O1C Na1 O2F 72.66(5) 2_655 2_655 ?
O1H Na1 O2F 83.74(5) . 2_655 ?
F1F Na1 O2F 62.21(5) 2_655 2_655 ?
O2H Na1 O2F 64.47(5) 2_655 2_655 ?
O1A Na1 F1A 62.56(5) . . ?
O1C Na1 F1A 89.77(6) 2_655 . ?
O1H Na1 F1A 133.09(5) . . ?
F1F Na1 F1A 123.70(7) 2_655 . ?
O2H Na1 F1A 78.79(5) 2_655 . ?
O2F Na1 F1A 142.70(5) 2_655 . ?
O1A Na1 F2C 66.86(6) . 2_655 ?
O1C Na1 F2C 60.43(5) 2_655 2_655 ?
O1H Na1 F2C 73.26(7) . 2_655 ?
F1F Na1 F2C 149.17(7) 2_655 2_655 ?
O2H Na1 F2C 123.59(7) 2_655 2_655 ?
O2F Na1 F2C 119.35(6) 2_655 2_655 ?
F1A Na1 F2C 75.40(8) . 2_655 ?
O1A Na1 F6C 65.6(3) . 2_655 ?
O1C Na1 F6C 59.6(3) 2_655 2_655 ?
O1H Na1 F6C 85.2(3) . 2_655 ?
F1F Na1 F6C 159.0(3) 2_655 2_655 ?
O2H Na1 F6C 115.0(3) 2_655 2_655 ?
O2F Na1 F6C 126.4(3) 2_655 2_655 ?
F1A Na1 F6C 63.3(3) . 2_655 ?
F2C Na1 F6C 12.6(3) 2_655 2_655 ?
O1A Na1 Mn3 162.69(5) . 2_655 ?
O1C Na1 Mn3 39.51(3) 2_655 2_655 ?
O1H Na1 Mn3 114.49(4) . 2_655 ?
F1F Na1 Mn3 98.09(4) 2_655 2_655 ?
O2H Na1 Mn3 41.51(3) 2_655 2_655 ?
O2F Na1 Mn3 42.41(3) 2_655 2_655 ?
F1A Na1 Mn3 104.47(4) . 2_655 ?
F2C Na1 Mn3 99.72(5) 2_655 2_655 ?
O1A Na1 Mn1 35.67(4) . . ?
O1C Na1 Mn1 127.49(4) 2_655 . ?
O1H Na1 Mn1 38.76(3) . . ?
F1F Na1 Mn1 81.14(4) 2_655 . ?
O2H Na1 Mn1 162.12(4) 2_655 . ?
O2F Na1 Mn1 118.77(4) 2_655 . ?
F1A Na1 Mn1 98.14(4) . . ?
F2C Na1 Mn1 71.60(5) 2_655 . ?
F6C Na1 Mn1 78.1(3) 2_655 . ?
Mn3 Na1 Mn1 152.93(3) 2_655 . ?
O2A Na2 O1B 122.16(7) . 3_666 ?
O2A Na2 O1G 154.96(7) . 3_666 ?
O1B Na2 O1G 74.99(5) 3_666 3_666 ?
O2A Na2 O2G 83.94(6) . . ?
O1B Na2 O2G 98.05(5) 3_666 . ?
O1G Na2 O2G 75.05(5) 3_666 . ?
O2A Na2 F2G 101.48(6) . 3_666 ?
O1B Na2 F2G 135.95(5) 3_666 3_666 ?
O1G Na2 F2G 61.80(5) 3_666 3_666 ?
O2G Na2 F2G 79.57(5) . 3_666 ?
O2A Na2 O1I 135.06(6) . 3_666 ?
O1B Na2 O1I 68.33(5) 3_666 3_666 ?
O1G Na2 O1I 65.80(5) 3_666 3_666 ?
O2G Na2 O1I 140.60(5) . 3_666 ?
F2G Na2 O1I 85.74(5) 3_666 3_666 ?
O2A Na2 Mn2 161.36(6) . 3_666 ?
O1B Na2 Mn2 40.91(3) 3_666 3_666 ?
O1G Na2 Mn2 42.18(3) 3_666 3_666 ?
O2G Na2 Mn2 104.27(4) . 3_666 ?
F2G Na2 Mn2 96.51(4) 3_666 3_666 ?
O1I Na2 Mn2 41.26(3) 3_666 3_666 ?
O2C Na3 O2B 80.34(5) . 4_565 ?
O2C Na3 O2D 85.53(5) . . ?
O2B Na3 O2D 150.71(6) 4_565 . ?
O2C Na3 O2I 87.56(5) . . ?
O2B Na3 O2I 134.16(6) 4_565 . ?
O2D Na3 O2I 70.03(5) . . ?
O2C Na3 F1D 116.03(7) . . ?
O2B Na3 F1D 101.25(6) 4_565 . ?
O2D Na3 F1D 62.49(5) . . ?
O2I Na3 F1D 123.56(6) . . ?
O2C Na3 F2B 142.19(6) . 4_565 ?
O2B Na3 F2B 62.76(5) 4_565 4_565 ?
O2D Na3 F2B 122.86(6) . 4_565 ?
O2I Na3 F2B 123.55(6) . 4_565 ?
F1D Na3 F2B 67.07(6) . 4_565 ?
O2C Na3 F1I 122.06(7) . . ?
O2B Na3 F1I 88.36(5) 4_565 . ?
O2D Na3 F1I 120.80(6) . . ?
O2I Na3 F1I 61.41(5) . . ?
F1D Na3 F1I 121.91(7) . . ?
F2B Na3 F1I 67.60(6) 4_565 . ?
O2C Na3 Mn3 69.87(4) . . ?
O2B Na3 Mn3 148.83(5) 4_565 . ?
O2D Na3 Mn3 37.53(4) . . ?
O2I Na3 Mn3 38.54(3) . . ?
F1D Na3 Mn3 99.90(4) . . ?
F2B Na3 Mn3 147.85(4) 4_565 . ?
F1I Na3 Mn3 99.56(4) . . ?
O2C Na3 Na4 40.40(4) . 4_565 ?
O2B Na3 Na4 40.48(4) 4_565 4_565 ?
O2D Na3 Na4 123.77(4) . 4_565 ?
O2I Na3 Na4 111.30(4) . 4_565 ?
F1D Na3 Na4 119.54(5) . 4_565 ?
F2B Na3 Na4 103.24(4) 4_565 4_565 ?
F1I Na3 Na4 104.62(5) . 4_565 ?
Mn3 Na3 Na4 108.60(3) . 4_565 ?
O2C Na4 O2B 80.85(5) 4_666 . ?
O2C Na4 O2E 141.93(6) 4_666 . ?
O2B Na4 O2E 85.53(5) . . ?
O2C Na4 O1F 145.08(6) 4_666 . ?
O2B Na4 O1F 93.61(5) . . ?
O2E Na4 O1F 70.78(5) . . ?
O2C Na4 F2F 104.09(6) 4_666 . ?
O2B Na4 F2F 144.21(7) . . ?
O2E Na4 F2F 107.61(6) . . ?
O1F Na4 F2F 61.84(5) . . ?
O2C Na4 F3E 90.61(8) 4_666 . ?
O2B Na4 F3E 112.81(10) . . ?
O2E Na4 F3E 62.43(6) . . ?
O1F Na4 F3E 122.76(8) . . ?
F2F Na4 F3E 102.65(11) . . ?
O2C Na4 F3C 63.26(5) 4_666 4_666 ?
O2B Na4 F3C 143.85(6) . 4_666 ?
O2E Na4 F3C 119.84(6) . 4_666 ?
O1F Na4 F3C 117.96(5) . 4_666 ?
F2F Na4 F3C 56.79(5) . 4_666 ?
F3E Na4 F3C 66.01(8) . 4_666 ?
O2C Na4 F4E 85.83(16) 4_666 . ?
O2B Na4 F4E 93.4(3) . . ?
O2E Na4 F4E 59.60(19) . . ?
O1F Na4 F4E 129.04(16) . . ?
F2F Na4 F4E 122.1(3) . . ?
O2C Na4 Mn2 152.67(5) 4_666 . ?
O2B Na4 Mn2 71.85(4) . . ?
O2E Na4 Mn2 38.51(3) . . ?
O1F Na4 Mn2 39.58(3) . . ?
F2F Na4 Mn2 97.55(4) . . ?
F3E Na4 Mn2 100.83(5) . . ?
F3C Na4 Mn2 144.05(4) 4_666 . ?
F4E Na4 Mn2 96.7(2) . . ?
O2C Na4 Na3 40.64(4) 4_666 4_666 ?
O2B Na4 Na3 40.76(4) . 4_666 ?
O2E Na4 Na3 114.34(4) . 4_666 ?
O1F Na4 Na3 129.02(5) . 4_666 ?
F2F Na4 Na3 137.84(5) . 4_666 ?
F3E Na4 Na3 100.20(9) . 4_666 ?
F3C Na4 Na3 103.10(4) 4_666 4_666 ?
Mn2 Na4 Na3 112.33(3) . 4_666 ?
C1A O1A Mn1 123.01(12) . . ?
C1A O1A Na1 129.92(12) . . ?
Mn1 O1A Na1 104.46(6) . . ?
C1A O2A Na2 152.16(15) . . ?
O2A C1A O1A 129.36(19) . . ?
O2A C1A C2A 115.85(18) . . ?
O1A C1A C2A 114.79(17) . . ?
F2A C2A F3A 106.8(2) . . ?
F2A C2A F1A 107.1(2) . . ?
F3A C2A F1A 106.6(2) . . ?
F2A C2A C1A 111.6(2) . . ?
F3A C2A C1A 111.7(2) . . ?
F1A C2A C1A 112.70(18) . . ?
C2A F1A Na1 118.05(13) . . ?
C1B O1B Mn2 129.38(12) . . ?
C1B O1B Na2 136.36(12) . 3_666 ?
Mn2 O1B Na2 92.83(5) . 3_666 ?
C1B O2B Na4 131.00(12) . . ?
C1B O2B Na3 130.24(12) . 4_666 ?
Na4 O2B Na3 98.76(6) . 4_666 ?
O2B C1B O1B 129.08(17) . . ?
O2B C1B C2B 117.04(16) . . ?
O1B C1B C2B 113.87(16) . . ?
F3B C2B F1B 107.52(19) . . ?
F3B C2B F2B 107.42(18) . . ?
F1B C2B F2B 107.03(18) . . ?
F3B C2B C1B 111.03(17) . . ?
F1B C2B C1B 111.80(17) . . ?
F2B C2B C1B 111.79(16) . . ?
C2B F2B Na3 117.22(11) . 4_666 ?
C1C O1C Mn3 128.92(12) . . ?
C1C O1C Na1 132.58(12) . 2_645 ?
Mn3 O1C Na1 95.62(5) . 2_645 ?
C1C O2C Na4 128.30(13) . 4_565 ?
C1C O2C Na3 132.18(13) . . ?
Na4 O2C Na3 98.97(6) 4_565 . ?
O2C C1C O1C 129.94(17) . . ?
O2C C1C C2C 114.68(17) . . ?
O1C C1C C2C 115.34(17) . . ?
O2C C1C C3C 118.7(4) . . ?
O1C C1C C3C 104.6(5) . . ?
F2C C2C F1C 108.9(2) . . ?
F2C C2C F3C 106.5(2) . . ?
F1C C2C F3C 107.71(19) . . ?
F2C C2C C1C 113.17(19) . . ?
F1C C2C C1C 110.0(2) . . ?
F3C C2C C1C 110.4(2) . . ?
C2C F2C Na1 116.06(15) . 2_645 ?
C2C F3C Na4 106.36(13) . 4_565 ?
F5C C3C F4C 109.8(9) . . ?
F5C C3C F6C 106.8(8) . . ?
F4C C3C F6C 106.1(8) . . ?
F5C C3C C1C 105.2(10) . . ?
F4C C3C C1C 120.4(10) . . ?
F6C C3C C1C 108.0(10) . . ?
C1D O1D Mn1 137.84(13) . . ?
C1D O2D Mn3 129.87(13) . . ?
C1D O2D Na3 125.95(12) . . ?
Mn3 O2D Na3 99.63(6) . . ?
O1D C1D O2D 129.50(18) . . ?
O1D C1D C2D 116.79(18) . . ?
O2D C1D C2D 113.69(18) . . ?
F3D C2D F2D 109.0(2) . . ?
F3D C2D F1D 107.1(2) . . ?
F2D C2D F1D 105.8(2) . . ?
F3D C2D C1D 113.7(2) . . ?
F2D C2D C1D 109.8(2) . . ?
F1D C2D C1D 111.0(2) . . ?
C2D F1D Na3 117.79(13) . . ?
C1E O1E Mn1 136.29(13) . . ?
C1E O2E Mn2 133.15(13) . . ?
C1E O2E Na4 126.44(12) . . ?
Mn2 O2E Na4 97.77(6) . . ?
O1E C1E O2E 129.72(18) . . ?
O1E C1E C3E 117.29(18) . . ?
O2E C1E C3E 112.99(17) . . ?
O1E C1E C2E 117.29(18) . . ?
O2E C1E C2E 112.99(17) . . ?
F1E C2E F2E 107.0(2) . . ?
F1E C2E F3E 108.1(2) . . ?
F2E C2E F3E 105.9(3) . . ?
F1E C2E C1E 115.53(19) . . ?
F2E C2E C1E 110.8(2) . . ?
F3E C2E C1E 109.0(2) . . ?
C2E F3E Na4 113.72(17) . . ?
F4E C3E F5E 106.2(6) . . ?
F4E C3E F6E 109.7(7) . . ?
F5E C3E F6E 107.6(7) . . ?
F4E C3E C1E 115.6(6) . . ?
F5E C3E C1E 111.6(6) . . ?
F6E C3E C1E 105.9(6) . . ?
C3E F4E Na4 111.6(7) . . ?
C1F O1F Mn2 128.47(12) . . ?
C1F O1F Na4 127.10(12) . . ?
Mn2 O1F Na4 94.78(5) . . ?
C1F O2F Mn3 128.45(12) . . ?
C1F O2F Na1 120.17(12) . 2_645 ?
Mn3 O2F Na1 85.79(5) . 2_645 ?
O2F C1F O1F 129.65(18) . . ?
O2F C1F C2F 116.05(16) . . ?
O1F C1F C2F 114.27(16) . . ?
F3F C2F F2F 109.2(2) . . ?
F3F C2F F1F 106.39(18) . . ?
F2F C2F F1F 105.78(19) . . ?
F3F C2F C1F 112.15(19) . . ?
F2F C2F C1F 110.86(16) . . ?
F1F C2F C1F 112.16(17) . . ?
C2F F1F Na1 123.55(12) . 2_645 ?
C2F F2F Na4 117.19(13) . . ?
C1G O1G Mn2 128.42(11) . . ?
C1G O1G Na2 129.55(12) . 3_666 ?
Mn2 O1G Na2 90.55(5) . 3_666 ?
C1G O2G Mn1 124.05(12) . . ?
C1G O2G Na2 114.71(11) . . ?
Mn1 O2G Na2 111.73(6) . . ?
O2G C1G O1G 129.14(18) . . ?
O2G C1G C2G 115.70(17) . . ?
O1G C1G C2G 115.11(17) . . ?
F3G C2G F2G 107.91(16) . . ?
F3G C2G F1G 108.13(17) . . ?
F2G C2G F1G 106.85(17) . . ?
F3G C2G C1G 113.69(17) . . ?
F2G C2G C1G 111.72(16) . . ?
F1G C2G C1G 108.27(15) . . ?
C2G F2G Na2 116.91(12) . 3_666 ?
C1H O1H Mn1 129.54(12) . . ?
C1H O1H Na1 131.79(12) . . ?
Mn1 O1H Na1 96.63(5) . . ?
C1H O2H Mn3 130.91(12) . . ?
C1H O2H Na1 139.36(12) . 2_645 ?
Mn3 O2H Na1 88.91(5) . 2_645 ?
O2H C1H O1H 129.65(18) . . ?
O2H C1H C2H 114.36(17) . . ?
O1H C1H C2H 115.88(17) . . ?
F1H C2H F3H 107.6(2) . . ?
F1H C2H F2H 108.0(2) . . ?
F3H C2H F2H 106.9(2) . . ?
F1H C2H C1H 113.82(18) . . ?
F3H C2H C1H 112.59(19) . . ?
F2H C2H C1H 107.68(19) . . ?
C1I O1I Mn2 134.85(13) . . ?
C1I O1I Na2 130.04(12) . 3_666 ?
Mn2 O1I Na2 82.78(5) . 3_666 ?
C1I O2I Mn3 130.32(13) . . ?
C1I O2I Na3 123.98(12) . . ?
Mn3 O2I Na3 96.40(6) . . ?
O1I C1I O2I 129.51(18) . . ?
O1I C1I C2I 115.34(17) . . ?
O2I C1I C2I 115.15(17) . . ?
F2I C2I F3I 107.73(19) . . ?
F2I C2I F1I 108.1(2) . . ?
F3I C2I F1I 107.4(2) . . ?
F2I C2I C1I 110.7(2) . . ?
F3I C2I C1I 112.15(18) . . ?
F1I C2I C1I 110.60(18) . . ?
C2I F1I Na3 119.47(12) . . ?

loop_
_geom_bond_atom_site_label_1
_geom_bond_atom_site_label_2
_geom_bond_distance
_geom_bond_site_symmetry_2
_geom_bond_publ_flag
F1 Mn3 2.0865(10) . ?
F1 Mn2 2.1097(11) . ?
F1 Mn1 2.1679(11) . ?
Mn1 O1A 2.1211(14) . ?
Mn1 O1E 2.1491(14) . ?
Mn1 O1D 2.1535(14) . ?
Mn1 O2G 2.1884(13) . ?
Mn1 O1H 2.2203(13) . ?
Mn1 Na1 3.5225(8) . ?
Mn2 O2E 2.1312(14) . ?
Mn2 O1B 2.1431(13) . ?
Mn2 O1F 2.1681(13) . ?
Mn2 O1I 2.1730(14) . ?
Mn2 O1G 2.1951(13) . ?
Mn2 Na2 3.2686(9) 3_666 ?
Mn2 Na4 3.3912(9) . ?
Mn3 O1C 2.1213(13) . ?
Mn3 O2D 2.1395(14) . ?
Mn3 O2I 2.1709(14) . ?
Mn3 O2H 2.1994(14) . ?
Mn3 O2F 2.2437(14) . ?
Mn3 Na1 3.3182(8) 2_645 ?
Mn3 Na3 3.4627(9) . ?
Na1 O1A 2.3321(15) . ?
Na1 O1C 2.3524(15) 2_655 ?
Na1 O1H 2.4901(16) . ?
Na1 F1F 2.5057(16) 2_655 ?
Na1 O2H 2.5269(16) 2_655 ?
Na1 O2F 2.6150(16) 2_655 ?
Na1 F1A 2.6274(17) . ?
Na1 F2C 2.771(2) 2_655 ?
Na1 F6C 2.909(17) 2_655 ?
Na2 O2A 2.1817(16) . ?
Na2 O1B 2.3646(16) 3_666 ?
Na2 O1G 2.4007(16) 3_666 ?
Na2 O2G 2.6382(17) . ?
Na2 F2G 2.6736(17) 3_666 ?
Na2 O1I 2.7299(16) 3_666 ?
Na3 O2C 2.3244(16) . ?
Na3 O2B 2.3287(15) 4_565 ?
Na3 O2D 2.3881(16) . ?
Na3 O2I 2.4666(16) . ?
Na3 F1D 2.6229(19) . ?
Na3 F2B 2.6507(17) 4_565 ?
Na3 F1I 2.6558(17) . ?
Na3 Na4 3.5253(11) 4_565 ?
Na4 O2C 2.3128(16) 4_666 ?
Na4 O2B 2.3158(15) . ?
Na4 O2E 2.3654(16) . ?
Na4 O1F 2.4331(16) . ?
Na4 F2F 2.6354(17) . ?
Na4 F3E 2.670(3) . ?
Na4 F3C 2.7217(19) 4_666 ?
Na4 F4E 2.758(12) . ?
O1A C1A 1.261(2) . ?
O2A C1A 1.217(2) . ?
C1A C2A 1.538(3) . ?
C2A F2A 1.301(3) . ?
C2A F3A 1.320(3) . ?
C2A F1A 1.332(3) . ?
O1B C1B 1.251(2) . ?
O2B C1B 1.232(2) . ?
C1B C2B 1.541(3) . ?
C2B F3B 1.314(3) . ?
C2B F1B 1.318(3) . ?
C2B F2B 1.329(2) . ?
O1C C1C 1.248(2) . ?
O2C C1C 1.227(2) . ?
C1C C2C 1.530(3) . ?
C1C C3C 1.673(13) . ?
C2C F2C 1.318(3) . ?
C2C F1C 1.321(3) . ?
C2C F3C 1.345(3) . ?
C3C F5C 1.314(6) . ?
C3C F4C 1.319(6) . ?
C3C F6C 1.343(6) . ?
O1D C1D 1.223(2) . ?
O2D C1D 1.255(2) . ?
C1D C2D 1.535(3) . ?
C2D F3D 1.293(3) . ?
C2D F2D 1.317(3) . ?
C2D F1D 1.331(3) . ?
O1E C1E 1.228(2) . ?
O2E C1E 1.254(2) . ?
C1E C3E 1.531(3) . ?
C1E C2E 1.531(3) . ?
C2E F1E 1.273(3) . ?
C2E F2E 1.318(3) . ?
C2E F3E 1.334(3) . ?
C3E F4E 1.265(5) . ?
C3E F5E 1.313(5) . ?
C3E F6E 1.334(6) . ?
O1F C1F 1.247(2) . ?
O2F C1F 1.233(2) . ?
C1F C2F 1.541(3) . ?
C2F F3F 1.306(3) . ?
C2F F2F 1.315(3) . ?
C2F F1F 1.331(3) . ?
O1G C1G 1.247(2) . ?
O2G C1G 1.239(2) . ?
C1G C2G 1.542(3) . ?
C2G F3G 1.313(2) . ?
C2G F2G 1.334(2) . ?
C2G F1G 1.341(2) . ?
O1H C1H 1.240(2) . ?
O2H C1H 1.237(2) . ?
C1H C2H 1.537(3) . ?
C2H F1H 1.314(3) . ?
C2H F3H 1.318(3) . ?
C2H F2H 1.325(3) . ?
O1I C1I 1.235(2) . ?
O2I C1I 1.246(2) . ?
C1I C2I 1.540(3) . ?
C2I F2I 1.318(3) . ?
C2I F3I 1.318(3) . ?
C2I F1I 1.337(3) . ?

loop_
_geom_torsion_atom_site_label_1
_geom_torsion_atom_site_label_2
_geom_torsion_atom_site_label_3
_geom_torsion_atom_site_label_4
_geom_torsion
_geom_torsion_site_symmetry_1
_geom_torsion_site_symmetry_2
_geom_torsion_site_symmetry_3
_geom_torsion_site_symmetry_4
_geom_torsion_publ_flag
Na2 O2A C1A O1A -33.9(5) . . . . ?
Na2 O2A C1A C2A 145.6(3) . . . . ?
Mn1 O1A C1A O2A -4.0(3) . . . . ?
Na1 O1A C1A O2A -162.68(17) . . . . ?
Mn1 O1A C1A C2A 176.52(16) . . . . ?
Na1 O1A C1A C2A 17.8(3) . . . . ?
O2A C1A C2A F2A -67.4(3) . . . . ?
O1A C1A C2A F2A 112.1(2) . . . . ?
O2A C1A C2A F3A 52.0(3) . . . . ?
O1A C1A C2A F3A -128.4(2) . . . . ?
O2A C1A C2A F1A 172.0(2) . . . . ?
O1A C1A C2A F1A -8.5(3) . . . . ?
F2A C2A F1A Na1 -124.79(19) . . . . ?
F3A C2A F1A Na1 121.22(19) . . . . ?
C1A C2A F1A Na1 -1.7(3) . . . . ?
Na4 O2B C1B O1B -4.6(3) . . . . ?
Na3 O2B C1B O1B 174.11(14) 4_666 . . . ?
Na4 O2B C1B C2B 174.10(13) . . . . ?
Na3 O2B C1B C2B -7.2(3) 4_666 . . . ?
Mn2 O1B C1B O2B -2.7(3) . . . . ?
Na2 O1B C1B O2B -165.14(15) 3_666 . . . ?
Mn2 O1B C1B C2B 178.52(12) . . . . ?
Na2 O1B C1B C2B 16.1(3) 3_666 . . . ?
O2B C1B C2B F3B -109.0(2) . . . . ?
O1B C1B C2B F3B 69.9(2) . . . . ?
O2B C1B C2B F1B 130.9(2) . . . . ?
O1B C1B C2B F1B -50.1(2) . . . . ?
O2B C1B C2B F2B 11.0(3) . . . . ?
O1B C1B C2B F2B -170.11(17) . . . . ?
F3B C2B F2B Na3 112.30(16) . . . 4_666 ?
F1B C2B F2B Na3 -132.47(14) . . . 4_666 ?
C1B C2B F2B Na3 -9.7(2) . . . 4_666 ?
Na4 O2C C1C O1C -160.89(17) 4_565 . . . ?
Na3 O2C C1C O1C 8.7(4) . . . . ?
Na4 O2C C1C C2C 16.6(3) 4_565 . . . ?
Na3 O2C C1C C2C -173.75(16) . . . . ?
Na4 O2C C1C C3C 52.8(6) 4_565 . . . ?
Na3 O2C C1C C3C -137.6(6) . . . . ?
Mn3 O1C C1C O2C 1.7(3) . . . . ?
Na1 O1C C1C O2C 157.58(17) 2_645 . . . ?
Mn3 O1C C1C C2C -175.81(15) . . . . ?
Na1 O1C C1C C2C -19.9(3) 2_645 . . . ?
Mn3 O1C C1C C3C 151.6(5) . . . . ?
Na1 O1C C1C C3C -52.6(5) 2_645 . . . ?
O2C C1C C2C F2C -162.4(2) . . . . ?
O1C C1C C2C F2C 15.5(3) . . . . ?
O2C C1C C2C F1C 75.6(3) . . . . ?
O1C C1C C2C F1C -106.5(2) . . . . ?
O2C C1C C2C F3C -43.2(3) . . . . ?
O1C C1C C2C F3C 134.8(2) . . . . ?
F1C C2C F2C Na1 115.6(2) . . . 2_645 ?
F3C C2C F2C Na1 -128.51(17) . . . 2_645 ?
C1C C2C F2C Na1 -7.0(3) . . . 2_645 ?
F2C C2C F3C Na4 165.93(15) . . . 4_565 ?
F1C C2C F3C Na4 -77.42(18) . . . 4_565 ?
C1C C2C F3C Na4 42.7(2) . . . 4_565 ?
O2C C1C C3C F5C -37.6(10) . . . . ?
O1C C1C C3C F5C 168.5(8) . . . . ?
O2C C1C C3C F4C 86.8(10) . . . . ?
O1C C1C C3C F4C -67.1(10) . . . . ?
O2C C1C C3C F6C -151.4(8) . . . . ?
O1C C1C C3C F6C 54.7(9) . . . . ?
F5C C3C F6C Na1 -149.9(10) . . . 2_645 ?
F4C C3C F6C Na1 93.0(10) . . . 2_645 ?
C1C C3C F6C Na1 -37.3(9) . . . 2_645 ?
Mn1 O1D C1D O2D -19.1(3) . . . . ?
Mn1 O1D C1D C2D 162.50(15) . . . . ?
Mn3 O2D C1D O1D -3.1(3) . . . . ?
Na3 O2D C1D O1D 147.92(16) . . . . ?
Mn3 O2D C1D C2D 175.31(14) . . . . ?
Na3 O2D C1D C2D -33.6(2) . . . . ?
O1D C1D C2D F3D -27.7(3) . . . . ?
O2D C1D C2D F3D 153.6(2) . . . . ?
O1D C1D C2D F2D 94.7(2) . . . . ?
O2D C1D C2D F2D -84.0(2) . . . . ?
O1D C1D C2D F1D -148.6(2) . . . . ?
O2D C1D C2D F1D 32.7(3) . . . . ?
F3D C2D F1D Na3 -143.92(18) . . . . ?
F2D C2D F1D Na3 99.9(2) . . . . ?
C1D C2D F1D Na3 -19.2(3) . . . . ?
Mn1 O1E C1E O2E -13.4(3) . . . . ?
Mn1 O1E C1E C3E 166.81(15) . . . . ?
Mn1 O1E C1E C2E 166.81(15) . . . . ?
Mn2 O2E C1E O1E -11.2(3) . . . . ?
Na4 O2E C1E O1E 146.09(17) . . . . ?
Mn2 O2E C1E C3E 168.62(14) . . . . ?
Na4 O2E C1E C3E -34.1(2) . . . . ?
Mn2 O2E C1E C2E 168.62(14) . . . . ?
Na4 O2E C1E C2E -34.1(2) . . . . ?
O1E C1E C2E F1E -13.7(3) . . . . ?
O2E C1E C2E F1E 166.5(2) . . . . ?
O1E C1E C2E F2E 108.2(3) . . . . ?
O2E C1E C2E F2E -71.6(3) . . . . ?
O1E C1E C2E F3E -135.7(3) . . . . ?
O2E C1E C2E F3E 44.5(3) . . . . ?
F1E C2E F3E Na4 -160.9(2) . . . . ?
F2E C2E F3E Na4 84.7(3) . . . . ?
C1E C2E F3E Na4 -34.6(3) . . . . ?
O1E C1E C3E F4E 180.0(8) . . . . ?
O2E C1E C3E F4E 0.2(8) . . . . ?
O1E C1E C3E F5E 58.5(9) . . . . ?
O2E C1E C3E F5E -121.4(9) . . . . ?
O1E C1E C3E F6E -58.3(9) . . . . ?
O2E C1E C3E F6E 121.9(9) . . . . ?
F5E C3E F4E Na4 148.7(10) . . . . ?
F6E C3E F4E Na4 -95.3(11) . . . . ?
C1E C3E F4E Na4 24.4(10) . . . . ?
Mn3 O2F C1F O1F 42.8(3) . . . . ?
Na1 O2F C1F O1F 153.44(18) 2_645 . . . ?
Mn3 O2F C1F C2F -135.41(15) . . . . ?
Na1 O2F C1F C2F -24.7(2) 2_645 . . . ?
Mn2 O1F C1F O2F -20.5(3) . . . . ?
Na4 O1F C1F O2F -157.76(17) . . . . ?
Mn2 O1F C1F C2F 157.71(13) . . . . ?
Na4 O1F C1F C2F 20.4(2) . . . . ?
O2F C1F C2F F3F -91.9(2) . . . . ?
O1F C1F C2F F3F 89.6(2) . . . . ?
O2F C1F C2F F2F 145.7(2) . . . . ?
O1F C1F C2F F2F -32.8(3) . . . . ?
O2F C1F C2F F1F 27.7(3) . . . . ?
O1F C1F C2F F1F -150.75(18) . . . . ?
F3F C2F F1F Na1 104.96(18) . . . 2_645 ?
F2F C2F F1F Na1 -138.99(15) . . . 2_645 ?
C1F C2F F1F Na1 -18.0(2) . . . 2_645 ?
F3F C2F F2F Na4 -94.02(18) . . . . ?
F1F C2F F2F Na4 151.85(13) . . . . ?
C1F C2F F2F Na4 30.0(2) . . . . ?
Mn1 O2G C1G O1G 54.2(3) . . . . ?
Na2 O2G C1G O1G -89.2(2) . . . . ?
Mn1 O2G C1G C2G -123.00(14) . . . . ?
Na2 O2G C1G C2G 93.60(16) . . . . ?
Mn2 O1G C1G O2G -60.5(3) . . . . ?
Na2 O1G C1G O2G 167.33(14) 3_666 . . . ?
Mn2 O1G C1G C2G 116.70(15) . . . . ?
Na2 O1G C1G C2G -15.4(2) 3_666 . . . ?
O2G C1G C2G F3G -35.3(2) . . . . ?
O1G C1G C2G F3G 147.05(17) . . . . ?
O2G C1G C2G F2G -157.75(16) . . . . ?
O1G C1G C2G F2G 24.6(2) . . . . ?
O2G C1G C2G F1G 84.9(2) . . . . ?
O1G C1G C2G F1G -92.77(19) . . . . ?
F3G C2G F2G Na2 -148.24(12) . . . 3_666 ?
F1G C2G F2G Na2 95.68(15) . . . 3_666 ?
C1G C2G F2G Na2 -22.57(19) . . . 3_666 ?
Mn3 O2H C1H O1H -26.0(3) . . . . ?
Na1 O2H C1H O1H 167.84(15) 2_645 . . . ?
Mn3 O2H C1H C2H 149.86(15) . . . . ?
Na1 O2H C1H C2H -16.3(3) 2_645 . . . ?
Mn1 O1H C1H O2H 43.0(3) . . . . ?
Na1 O1H C1H O2H -116.8(2) . . . . ?
Mn1 O1H C1H C2H -132.81(16) . . . . ?
Na1 O1H C1H C2H 67.3(2) . . . . ?
O2H C1H C2H F1H 151.9(2) . . . . ?
O1H C1H C2H F1H -31.6(3) . . . . ?
O2H C1H C2H F3H 29.1(3) . . . . ?
O1H C1H C2H F3H -154.4(2) . . . . ?
O2H C1H C2H F2H -88.5(2) . . . . ?
O1H C1H C2H F2H 88.0(2) . . . . ?
Mn2 O1I C1I O2I 12.6(3) . . . . ?
Na2 O1I C1I O2I 139.74(18) 3_666 . . . ?
Mn2 O1I C1I C2I -167.65(15) . . . . ?
Na2 O1I C1I C2I -40.5(2) 3_666 . . . ?
Mn3 O2I C1I O1I -4.6(3) . . . . ?
Na3 O2I C1I O1I -143.08(18) . . . . ?
Mn3 O2I C1I C2I 175.55(14) . . . . ?
Na3 O2I C1I C2I 37.1(2) . . . . ?
O1I C1I C2I F2I -91.0(2) . . . . ?
O2I C1I C2I F2I 88.8(2) . . . . ?
O1I C1I C2I F3I 29.4(3) . . . . ?
O2I C1I C2I F3I -150.82(19) . . . . ?
O1I C1I C2I F1I 149.2(2) . . . . ?
O2I C1I C2I F1I -31.0(3) . . . . ?
F2I C2I F1I Na3 -108.35(18) . . . . ?
F3I C2I F1I Na3 135.68(16) . . . . ?
C1I C2I F1I Na3 13.0(3) . . . . ?
